data_4033708
loop_
_publ_author_name
'Li, Hongjie'
'Jia, Peijing'
'Qian, Naixin'
'Li, Shasha'
'Jiao, Peng'

_publ_section_title
;
 Simultaneous Construction of Planar and Central Chiralities as Well as
 Unprecedented Axial Chirality on and around a Ferrocene Backbone.
;
_journal_issue 5
_journal_name_full 'The Journal of organic chemistry'
_journal_page_first 2817
_journal_page_last 2828
_journal_paper_doi 10.1021/acs.joc.8b03221
_journal_volume 84
_journal_year 2019
_chemical_absolute_configuration ad
_chemical_formula_moiety 'C24 H27 Fe N O'
_chemical_formula_sum 'C24 H27 Fe N O'
_chemical_formula_weight 401.31
_space_group_crystal_system orthorhombic
_space_group_IT_number 19
_space_group_name_Hall 'P 2ac 2ab'
_space_group_name_H-M_alt 'P 21 21 21'
_atom_sites_solution_hydrogens mixed
_audit_creation_date 2018-07-18
_audit_creation_method
;
Olex2 1.2
(compiled 2018.05.29 svn.r3508 for OlexSys, GUI svn.r5506)
;
_cell_angle_alpha 90
_cell_angle_beta 90
_cell_angle_gamma 90
_cell_formula_units_Z 4
_cell_length_a 9.3286(4)
_cell_length_b 11.5424(5)
_cell_length_c 17.6325(8)
_cell_measurement_reflns_used 4036
_cell_measurement_temperature 100.01(10)
_cell_measurement_theta_max 27.6810
_cell_measurement_theta_min 3.8800
_cell_volume 1898.57(14)
_computing_cell_refinement 'CrysAlisPro 1.171.39.32a (Rigaku OD, 2017)'
_computing_data_collection 'CrysAlisPro 1.171.39.32a (Rigaku OD, 2017)'
_computing_data_reduction 'CrysAlisPro 1.171.39.32a (Rigaku OD, 2017)'
_computing_molecular_graphics 'Olex2 (Dolomanov et al., 2009)'
_computing_publication_material 'Olex2 (Dolomanov et al., 2009)'
_computing_structure_refinement 'ShelXL (Sheldrick, 2015)'
_computing_structure_solution 'SHELXT 2014/5 (Sheldrick, 2014)'
_diffrn_ambient_environment N~2~
_diffrn_ambient_temperature 100.01(10)
_diffrn_detector 'CCD plate'
_diffrn_detector_area_resol_mean 5.3127
_diffrn_detector_type AtlasS2
_diffrn_measured_fraction_theta_full 0.996
_diffrn_measured_fraction_theta_max 0.874
_diffrn_measurement_details
;
List of Runs (angles in degrees, time in seconds):

  # Type    Start    End  Width  t~exp~   \w     \q     \k     \f   Frames
--------------------------------------------------------------------------
  1  \w     44.00  91.00   1.00    7.84    --   12.45-178.00   0.00   47
  2  \w    -52.00  71.00   1.00    7.84    --   12.45   0.00  90.00  123
;
_diffrn_measurement_device 'four-circle diffractometer'
_diffrn_measurement_device_type 'SuperNova, Dual, Cu at home/near, AtlasS2'
_diffrn_measurement_method '\w scans'
_diffrn_orient_matrix_type 'CrysAlisPro convention (1999,Acta A55,543-557)'
_diffrn_orient_matrix_UB_11 -0.0414339000
_diffrn_orient_matrix_UB_12 -0.0101788000
_diffrn_orient_matrix_UB_13 0.0330954000
_diffrn_orient_matrix_UB_21 0.0592668000
_diffrn_orient_matrix_UB_22 -0.0282269000
_diffrn_orient_matrix_UB_23 0.0170502000
_diffrn_orient_matrix_UB_31 0.0234260000
_diffrn_orient_matrix_UB_32 0.0536589000
_diffrn_orient_matrix_UB_33 0.0152326000
_diffrn_radiation_monochromator mirror
_diffrn_radiation_probe x-ray
_diffrn_radiation_type MoK\a
_diffrn_radiation_wavelength 0.71073
_diffrn_reflns_av_R_equivalents 0.0287
_diffrn_reflns_av_unetI/netI 0.0521
_diffrn_reflns_Laue_measured_fraction_full 0.996
_diffrn_reflns_Laue_measured_fraction_max 0.874
_diffrn_reflns_limit_h_max 12
_diffrn_reflns_limit_h_min -10
_diffrn_reflns_limit_k_max 14
_diffrn_reflns_limit_k_min -13
_diffrn_reflns_limit_l_max 16
_diffrn_reflns_limit_l_min -24
_diffrn_reflns_number 8724
_diffrn_reflns_point_group_measured_fraction_full 0.998
_diffrn_reflns_point_group_measured_fraction_max 0.836
_diffrn_reflns_theta_full 25.242
_diffrn_reflns_theta_max 29.771
_diffrn_reflns_theta_min 3.530
_diffrn_source 'micro-focus sealed X-ray tube'
_diffrn_source_type 'SuperNova (Mo) X-ray Source'
_exptl_absorpt_coefficient_mu 0.808
_exptl_absorpt_correction_T_max 1.00000
_exptl_absorpt_correction_T_min 0.95743
_exptl_absorpt_correction_type multi-scan
_exptl_absorpt_process_details
;
CrysAlisPro 1.171.39.32a (Rigaku Oxford Diffraction, 2017)
Empirical absorption correction using spherical harmonics,
 implemented in SCALE3 ABSPACK scaling algorithm.
;
_exptl_crystal_colour 'clear light brown'
_exptl_crystal_density_diffrn 1.404
_exptl_crystal_description block
_exptl_crystal_F_000 848
_exptl_crystal_size_max 0.3
_exptl_crystal_size_mid 0.2
_exptl_crystal_size_min 0.2
_refine_diff_density_max 0.337
_refine_diff_density_min -0.292
_refine_diff_density_rms 0.056
_refine_ls_abs_structure_details
;
 Flack x determined using 1522 quotients [(I+)-(I-)]/[(I+)+(I-)]
 (Parsons, Flack and Wagner, Acta Cryst. B69 (2013) 249-259).
;
_refine_ls_abs_structure_Flack -0.002(9)
_refine_ls_extinction_method none
_refine_ls_goodness_of_fit_ref 1.082
_refine_ls_hydrogen_treatment constr
_refine_ls_matrix_type full
_refine_ls_number_parameters 336
_refine_ls_number_reflns 4530
_refine_ls_number_restraints 419
_refine_ls_restrained_S_all 1.052
_refine_ls_R_factor_all 0.0442
_refine_ls_R_factor_gt 0.0382
_refine_ls_shift/su_max 0.001
_refine_ls_shift/su_mean 0.000
_refine_ls_structure_factor_coef Fsqd
_refine_ls_weighting_details 'w=1/[\s^2^(Fo^2^)+(0.0251P)^2^+0.3518P] where P=(Fo^2^+2Fc^2^)/3'
_refine_ls_weighting_scheme calc
_refine_ls_wR_factor_gt 0.0733
_refine_ls_wR_factor_ref 0.0768
_reflns_Friedel_coverage 0.693
_reflns_Friedel_fraction_full 0.999
_reflns_Friedel_fraction_max 0.786
_reflns_number_gt 4143
_reflns_number_total 4530
_reflns_threshold_expression 'I > 2\s(I)'
_cod_data_source_file jo8b03221_si_007.cif
_cod_data_source_block 20180718a
_cod_database_code 4033708
_shelx_shelxl_version_number 2018/3
_chemical_oxdiff_formula C1H1N1O1Fe1
_shelx_space_group_comment
;
The symmetry employed for this shelxl refinement is uniquely defined
by the following loop, which should always be used as a source of
symmetry information in preference to the above space-group names.
They are only intended as comments.
;
_reflns_odcompleteness_completeness 99.51
_reflns_odcompleteness_iscentric 1
_reflns_odcompleteness_theta 26.32
_olex2_refinement_description
;
1. Fixed Uiso
 At 1.2 times of:
  All C(H) groups, All C(H,H) groups, All C(H,H,H,H) groups, All O(H) groups
2. Restrained distances
 C24A-C23A = C25-C24 = C25A-C24A = C26-C25 = C26A-C25A = C27-C26 = C27A-C26A =
 C27-C23 = C24-C23 = C27A-C23A
 1.42 with sigma of 0.02
 C11-C12 \\sim C11-C12A
 with sigma of 0.02
 C12-C13 \\sim C12A-C13A
 with sigma of 0.02
 C11-C13 \\sim C11-C13A
 with sigma of 0.04
 C2-C12 \\sim C2-C12A
 with sigma of 0.04
 C2-C13 \\sim C2-C13A
 with sigma of 0.02
 C12A-C11 \\sim C12-C11
 with sigma of 0.02
 C2-C3 \\sim C2-C3A
 with sigma of 0.02
 C4-C3 \\sim C4A-C3A
 with sigma of 0.02
 C5-C3 \\sim C5-C3A
 with sigma of 0.04
 C2-C4 \\sim C2-C4A
 with sigma of 0.04
 C5-C4 \\sim C5-C4A
 with sigma of 0.02
 C3A-C2 \\sim C3-C2
 with sigma of 0.02
 N10-C2 \\sim N10-C2A
 with sigma of 0.02
 C9-C2 \\sim C9-C2A
 with sigma of 0.02
 C2-C13 \\sim C2A-C13
 with sigma of 0.02
 C2-C3 \\sim C2A-C3
 with sigma of 0.02
 C2-C13A \\sim C2A-C13A
 with sigma of 0.02
 C2-C3A \\sim C2A-C3A
 with sigma of 0.02
 C9-C2A \\sim C9-C2
 with sigma of 0.02
 C2A-C13A \\sim C2-C13
 with sigma of 0.02
 C3A-C2A \\sim C3-C2
 with sigma of 0.02
 N10-C2A \\sim N10-C2
 with sigma of 0.02
 C23-C24 \\sim C23A-C24A
 with sigma of 0.02
 C23-C27 \\sim C23A-C27A
 with sigma of 0.02
 C24-C25 \\sim C24A-C25A
 with sigma of 0.02
 C27-C26 \\sim C27A-C26A
 with sigma of 0.02
 C25-C26 \\sim C25A-C26A
 with sigma of 0.02
 Fe1-C23 \\sim Fe1-C23A
 with sigma of 0.04
 Fe1-C24 \\sim Fe1-C24A
 with sigma of 0.04
 Fe1-C27 \\sim Fe1-C27A
 with sigma of 0.04
 Fe1-C25 \\sim Fe1-C25A
 with sigma of 0.04
 Fe1-C26 \\sim Fe1-C26A
 with sigma of 0.04
 C23-C25 \\sim C23A-C25A
 with sigma of 0.04
 C23-C26 \\sim C23A-C26A
 with sigma of 0.04
 C24-C27 \\sim C24A-C27A
 with sigma of 0.04
 C24-C26 \\sim C24A-C26A
 with sigma of 0.04
 C27-C25 \\sim C27A-C25A
 with sigma of 0.04
3. Uiso/Uaniso restraints and constraints
All non-hydrogen atoms have similar U: within 1.7A with sigma of 0.01 and sigma
for terminal atoms of 0.02
4. Others
 Sof(H11C)=Sof(H11D)=Sof(C12A)=Sof(H12C)=Sof(H12D)=Sof(C13A)=Sof(H13C)=
 Sof(H13D)=Sof(C4A)=Sof(H4AA)=Sof(H4AB)=Sof(C3A)=Sof(H3AA)=Sof(H3AB)=Sof(C2A)=1-
 FVAR(1)
 Sof(H11A)=Sof(H11B)=Sof(C2)=Sof(C4)=Sof(H4A)=Sof(H4B)=Sof(C12)=Sof(H12A)=
 Sof(H12B)=Sof(C13)=Sof(H13A)=Sof(H13B)=Sof(C3)=Sof(H3A)=Sof(H3B)=FVAR(1)
 Sof(C23A)=Sof(H23A)=Sof(C24A)=Sof(H24A)=Sof(C25A)=Sof(H25A)=Sof(C26A)=
 Sof(H26A)=Sof(C27A)=Sof(H27A)=1-FVAR(2)
 Sof(C23)=Sof(H23)=Sof(C24)=Sof(H24)=Sof(C27)=Sof(H27)=Sof(C25)=Sof(H25)=
 Sof(C26)=Sof(H26)=FVAR(2)
5.a Riding coordinates:
 O16(H16)
5.b Ternary CH refined with riding coordinates:
 C14(H14)
5.c Secondary CH2 refined with riding coordinates:
 C11(H11A,H11B), C11(H11C,H11D), C15(H15A,H15B), C4(H4A,H4B), C12(H12A,H12B),
 C13(H13A,H13B), C3(H3A,H3B), C12A(H12C,H12D), C13A(H13C,H13D), C4A(H4AA,H4AB),
 C3A(H3AA,H3AB)
5.d Aromatic/amide H refined with riding coordinates:
 C6(H6), C23(H23), C24(H24), C8(H8), C20(H20), C21(H21), C7(H7), C22(H22),
 C18(H18), C19(H19), C27(H27), C25(H25), C26(H26), C23A(H23A), C24A(H24A),
 C25A(H25A), C26A(H26A), C27A(H27A)
;
_olex2_submission_special_instructions 'No special instructions were received'
_oxdiff_exptl_absorpt_empirical_details
;
Empirical correction (ABSPACK) includes:
- Absorption correction using spherical harmonics
- Frame scaling
;
_oxdiff_exptl_absorpt_empirical_full_max 1.142
_oxdiff_exptl_absorpt_empirical_full_min 0.780

loop_
_space_group_symop_operation_xyz
'x, y, z'
'-x+1/2, -y, z+1/2'
'-x, y+1/2, -z+1/2'
'x+1/2, -y+1/2, -z'

loop_
_atom_site_label
_atom_site_type_symbol
_atom_site_fract_x
_atom_site_fract_y
_atom_site_fract_z
_atom_site_U_iso_or_equiv
_atom_site_adp_type
_atom_site_occupancy
_atom_site_site_symmetry_order
_atom_site_calc_flag
_atom_site_refinement_flags_posn
_atom_site_refinement_flags_adp
_atom_site_refinement_flags_occupancy
_atom_site_disorder_assembly
_atom_site_disorder_group
Fe1 Fe 0.16753(5) 0.42960(3) 0.81110(2) 0.02019(12) Uani 1 1 d D U . . .
O16 O 0.6008(3) 0.3539(2) 0.77659(14) 0.0377(6) Uani 1 1 d . U . . .
H16 H 0.526881 0.319798 0.755494 0.045 Uiso 1 1 d R . . . .
N10 N 0.4374(3) 0.3536(2) 0.64497(16) 0.0275(6) Uani 1 1 d D U . . .
C6 C -0.0104(4) 0.3364(3) 0.78145(18) 0.0243(7) Uani 1 1 d . U . . .
H6 H -0.104674 0.353279 0.794591 0.029 Uiso 1 1 calc R . . . .
C23 C 0.0946(15) 0.5310(13) 0.8989(9) 0.030(2) Uani 0.562(17) 1 d D U P A 1
H23 H 0.006955 0.526458 0.923811 0.036 Uiso 0.562(17) 1 calc R . P A 1
C5 C 0.0640(4) 0.3749(3) 0.71520(18) 0.0248(7) Uani 1 1 d D U . . .
C24 C 0.1243(19) 0.5985(18) 0.8335(10) 0.028(2) Uani 0.562(17) 1 d D U P A 1
H24 H 0.059007 0.644381 0.807357 0.034 Uiso 0.562(17) 1 calc R . P A 1
C9 C 0.2047(3) 0.3284(2) 0.71633(18) 0.0208(7) Uani 1 1 d D U . . .
C17 C 0.5602(4) 0.5395(3) 0.60118(19) 0.0250(7) Uani 1 1 d . U . . .
C8 C 0.2210(4) 0.2615(2) 0.78376(19) 0.0241(8) Uani 1 1 d . U . . .
H8 H 0.302894 0.221884 0.798992 0.029 Uiso 1 1 calc R . . . .
C20 C 0.6511(4) 0.6891(3) 0.4852(2) 0.0394(9) Uani 1 1 d . U . . .
H20 H 0.680480 0.738659 0.446638 0.047 Uiso 1 1 calc R . . . .
C21 C 0.5388(4) 0.7199(3) 0.5323(2) 0.0360(9) Uani 1 1 d . U . . .
H21 H 0.492672 0.790583 0.525343 0.043 Uiso 1 1 calc R . . . .
C7 C 0.0879(4) 0.2671(2) 0.82342(19) 0.0257(8) Uani 1 1 d . U . . .
H7 H 0.068397 0.231090 0.869466 0.031 Uiso 1 1 calc R . . . .
C11 C 0.4974(4) 0.2838(3) 0.58353(19) 0.0262(7) Uani 1 1 d D U . . .
H11A H 0.590700 0.252279 0.596255 0.031 Uiso 0.694(8) 1 calc R . P B 1
H11B H 0.503105 0.326453 0.536227 0.031 Uiso 0.694(8) 1 calc R . P B 1
H11C H 0.575717 0.237841 0.603597 0.031 Uiso 0.306(8) 1 calc R . P B 2
H11D H 0.536852 0.335435 0.545488 0.031 Uiso 0.306(8) 1 calc R . P B 2
C22 C 0.4943(4) 0.6461(3) 0.5898(2) 0.0332(8) Uani 1 1 d . U . . .
H22 H 0.419165 0.668362 0.621236 0.040 Uiso 1 1 calc R . . . .
C18 C 0.6752(4) 0.5113(3) 0.5540(2) 0.0298(8) Uani 1 1 d . U . . .
H18 H 0.723584 0.441755 0.561645 0.036 Uiso 1 1 calc R . . . .
C15 C 0.6428(4) 0.4257(3) 0.71544(18) 0.0303(7) Uani 1 1 d . U . . .
H15A H 0.712835 0.385224 0.684605 0.036 Uiso 1 1 calc R . . . .
H15B H 0.687815 0.495249 0.735180 0.036 Uiso 1 1 calc R . . . .
C14 C 0.5131(4) 0.4600(3) 0.66553(18) 0.0267(7) Uani 1 1 d . U . . .
H14 H 0.448042 0.505051 0.697720 0.032 Uiso 1 1 calc R . . . .
C19 C 0.7191(4) 0.5843(3) 0.4961(2) 0.0390(9) Uani 1 1 d . U . . .
H19 H 0.794420 0.562658 0.464535 0.047 Uiso 1 1 calc R . . . .
C2 C 0.2765(7) 0.3606(5) 0.6415(4) 0.0201(13) Uani 0.694(8) 1 d D U P B 1
C27 C 0.2230(14) 0.4713(8) 0.9198(6) 0.033(2) Uani 0.562(17) 1 d D U P A 1
H27 H 0.233869 0.420555 0.960425 0.040 Uiso 0.562(17) 1 calc R . P A 1
C4 C 0.0386(7) 0.4536(6) 0.6468(4) 0.0243(14) Uani 0.694(8) 1 d D U P B 1
H4A H -0.006655 0.525841 0.661516 0.029 Uiso 0.694(8) 1 calc R . P B 1
H4B H -0.019355 0.415670 0.608474 0.029 Uiso 0.694(8) 1 calc R . P B 1
C25 C 0.2710(13) 0.5835(10) 0.8151(6) 0.026(2) Uani 0.562(17) 1 d D U P A 1
H25 H 0.319811 0.619686 0.775712 0.032 Uiso 0.562(17) 1 calc R . P A 1
C12 C 0.3812(6) 0.1909(5) 0.5818(4) 0.0264(13) Uani 0.694(8) 1 d D U P B 1
H12A H 0.387442 0.144124 0.536168 0.032 Uiso 0.694(8) 1 calc R . P B 1
H12B H 0.386692 0.140787 0.625860 0.032 Uiso 0.694(8) 1 calc R . P B 1
C13 C 0.2456(6) 0.2632(5) 0.5826(3) 0.0269(13) Uani 0.694(8) 1 d D U P B 1
H13A H 0.163816 0.217021 0.598003 0.032 Uiso 0.694(8) 1 calc R . P B 1
H13B H 0.226837 0.295849 0.532894 0.032 Uiso 0.694(8) 1 calc R . P B 1
C3 C 0.1950(5) 0.4733(5) 0.6188(3) 0.0234(12) Uani 0.694(8) 1 d D U P B 1
H3A H 0.237171 0.540436 0.643246 0.028 Uiso 0.694(8) 1 calc R . P B 1
H3B H 0.197428 0.484611 0.564297 0.028 Uiso 0.694(8) 1 calc R . P B 1
C26 C 0.3299(11) 0.5035(8) 0.8675(8) 0.032(2) Uani 0.562(17) 1 d D U P A 1
H26 H 0.423883 0.476727 0.867433 0.039 Uiso 0.562(17) 1 calc R . P A 1
C12A C 0.3881(14) 0.2011(10) 0.5444(8) 0.026(2) Uani 0.306(8) 1 d D U P B 2
H12C H 0.355278 0.231235 0.496124 0.031 Uiso 0.306(8) 1 calc R . P B 2
H12D H 0.426882 0.123823 0.537514 0.031 Uiso 0.306(8) 1 calc R . P B 2
C13A C 0.2708(13) 0.2038(11) 0.6043(7) 0.023(2) Uani 0.306(8) 1 d D U P B 2
H13C H 0.284373 0.141873 0.640759 0.028 Uiso 0.306(8) 1 calc R . P B 2
H13D H 0.177273 0.194960 0.580957 0.028 Uiso 0.306(8) 1 calc R . P B 2
C4A C 0.0396(16) 0.4102(13) 0.6358(8) 0.022(3) Uani 0.306(8) 1 d D U P B 2
H4AA H -0.006646 0.485305 0.633023 0.026 Uiso 0.306(8) 1 calc R . P B 2
H4AB H -0.018394 0.353698 0.608963 0.026 Uiso 0.306(8) 1 calc R . P B 2
C3A C 0.1953(12) 0.4150(12) 0.6030(6) 0.021(2) Uani 0.306(8) 1 d D U P B 2
H3AA H 0.193910 0.400780 0.548813 0.025 Uiso 0.306(8) 1 calc R . P B 2
H3AB H 0.236932 0.490881 0.611849 0.025 Uiso 0.306(8) 1 calc R . P B 2
C2A C 0.2833(15) 0.3222(12) 0.6431(9) 0.020(3) Uani 0.306(8) 1 d D U P B 2
C23A C 0.107(2) 0.596(2) 0.8423(13) 0.027(3) Uani 0.438(17) 1 d D U P A 2
H23A H 0.020620 0.631606 0.830513 0.032 Uiso 0.438(17) 1 calc R . P A 2
C24A C 0.2360(16) 0.6027(14) 0.7996(9) 0.028(3) Uani 0.438(17) 1 d D U P A 2
H24A H 0.248205 0.642450 0.754149 0.033 Uiso 0.438(17) 1 calc R . P A 2
C25A C 0.3422(13) 0.5385(12) 0.8383(8) 0.029(2) Uani 0.438(17) 1 d D U P A 2
H25A H 0.437283 0.529726 0.823504 0.035 Uiso 0.438(17) 1 calc R . P A 2
C26A C 0.2783(17) 0.4902(11) 0.9035(8) 0.027(3) Uani 0.438(17) 1 d D U P A 2
H26A H 0.324528 0.443711 0.939003 0.032 Uiso 0.438(17) 1 calc R . P A 2
C27A C 0.1328(17) 0.5238(18) 0.9062(11) 0.028(3) Uani 0.438(17) 1 d D U P A 2
H27A H 0.066360 0.502707 0.942993 0.033 Uiso 0.438(17) 1 calc R . P A 2

loop_
_atom_site_aniso_label
_atom_site_aniso_U_11
_atom_site_aniso_U_22
_atom_site_aniso_U_33
_atom_site_aniso_U_23
_atom_site_aniso_U_13
_atom_site_aniso_U_12
Fe1 0.0252(2) 0.01686(19) 0.0185(2) -0.00357(17) -0.0044(2) 0.00361(19)
O16 0.0250(14) 0.0571(16) 0.0311(13) -0.0008(12) -0.0087(12) 0.0043(12)
N10 0.0174(14) 0.0404(15) 0.0247(15) -0.0025(12) -0.0047(13) -0.0041(12)
C6 0.0228(17) 0.0276(16) 0.0226(16) -0.0023(13) 0.0000(15) -0.0013(14)
C23 0.044(6) 0.019(3) 0.027(4) -0.008(3) 0.005(4) 0.004(4)
C5 0.0211(17) 0.0353(17) 0.0180(15) -0.0020(13) -0.0050(15) -0.0045(14)
C24 0.044(5) 0.014(3) 0.026(4) -0.001(3) 0.005(4) 0.007(4)
C9 0.0211(17) 0.0214(14) 0.0198(14) -0.0098(11) -0.0024(13) -0.0047(12)
C17 0.0179(16) 0.0251(16) 0.0320(18) -0.0114(13) -0.0123(15) 0.0000(12)
C8 0.0278(18) 0.0144(14) 0.0302(18) -0.0037(12) -0.0011(15) 0.0026(12)
C20 0.025(2) 0.0260(17) 0.067(3) 0.0104(16) -0.009(2) -0.0070(16)
C21 0.027(2) 0.0208(16) 0.060(3) -0.0026(16) -0.0177(19) -0.0003(14)
C7 0.0342(19) 0.0193(15) 0.0236(18) 0.0019(12) -0.0010(16) -0.0007(13)
C11 0.0223(17) 0.0200(15) 0.0364(19) -0.0007(13) -0.0025(16) 0.0011(13)
C22 0.0228(18) 0.0322(18) 0.045(2) -0.0150(16) -0.0135(18) 0.0047(15)
C18 0.0177(16) 0.0229(15) 0.049(2) 0.0000(14) -0.0032(18) 0.0005(14)
C15 0.0227(17) 0.0375(17) 0.0306(17) -0.0041(15) -0.0095(15) 0.0040(16)
C14 0.0179(15) 0.0361(18) 0.0262(17) -0.0109(12) -0.0063(14) 0.0036(13)
C19 0.0221(17) 0.0314(18) 0.063(2) 0.0040(18) 0.0048(18) -0.0044(15)
C2 0.018(2) 0.025(3) 0.017(2) -0.006(2) -0.004(2) -0.002(2)
C27 0.050(6) 0.024(3) 0.025(4) -0.004(3) -0.005(4) -0.010(4)
C4 0.018(2) 0.035(3) 0.020(3) -0.003(3) -0.004(2) 0.002(3)
C25 0.034(5) 0.019(4) 0.026(5) -0.006(4) 0.000(4) -0.007(4)
C12 0.029(3) 0.024(2) 0.026(3) -0.005(2) 0.003(3) -0.004(2)
C13 0.025(3) 0.033(3) 0.022(3) -0.008(2) 0.000(2) -0.003(2)
C3 0.021(3) 0.033(3) 0.016(2) 0.005(2) -0.002(2) 0.003(2)
C26 0.039(4) 0.022(4) 0.035(6) -0.010(4) -0.008(4) -0.005(4)
C12A 0.027(5) 0.023(4) 0.027(5) 0.003(5) 0.006(5) -0.007(4)
C13A 0.027(5) 0.023(5) 0.020(5) -0.008(4) 0.000(4) -0.004(4)
C4A 0.017(5) 0.032(6) 0.016(5) -0.004(5) -0.002(4) 0.002(5)
C3A 0.019(4) 0.027(5) 0.016(4) 0.003(4) -0.005(4) -0.002(4)
C2A 0.017(4) 0.025(5) 0.018(4) -0.005(4) 0.000(4) -0.001(4)
C23A 0.030(5) 0.016(4) 0.035(5) -0.005(4) 0.008(4) 0.002(4)
C24A 0.033(6) 0.019(5) 0.032(6) -0.007(4) 0.000(5) 0.000(4)
C25A 0.034(4) 0.030(6) 0.023(5) -0.020(4) -0.001(4) -0.006(4)
C26A 0.039(6) 0.024(5) 0.018(5) -0.012(4) -0.007(5) 0.004(4)
C27A 0.041(6) 0.022(4) 0.020(4) -0.010(4) 0.005(5) -0.003(5)

loop_
_atom_type_symbol
_atom_type_description
_atom_type_scat_dispersion_real
_atom_type_scat_dispersion_imag
_atom_type_scat_source
C C 0.0033 0.0016 'International Tables Vol C Tables 4.2.6.8 and 6.1.1.4'
H H 0.0000 0.0000 'International Tables Vol C Tables 4.2.6.8 and 6.1.1.4'
Fe Fe 0.3463 0.8444 'International Tables Vol C Tables 4.2.6.8 and 6.1.1.4'
N N 0.0061 0.0033 'International Tables Vol C Tables 4.2.6.8 and 6.1.1.4'
O O 0.0106 0.0060 'International Tables Vol C Tables 4.2.6.8 and 6.1.1.4'

loop_
_geom_angle_atom_site_label_1
_geom_angle_atom_site_label_2
_geom_angle_atom_site_label_3
_geom_angle
C6 Fe1 C23 102.9(4)
C6 Fe1 C5 40.88(13)
C6 Fe1 C9 68.44(13)
C6 Fe1 C8 69.00(14)
C6 Fe1 C26A 142.2(5)
C23 Fe1 C9 170.1(4)
C23 Fe1 C8 142.4(4)
C5 Fe1 C23 129.9(4)
C5 Fe1 C9 40.31(13)
C5 Fe1 C8 68.31(13)
C5 Fe1 C26A 176.8(5)
C24 Fe1 C6 113.2(6)
C24 Fe1 C23 40.6(4)
C24 Fe1 C5 111.3(6)
C24 Fe1 C9 137.2(5)
C24 Fe1 C8 176.5(4)
C24 Fe1 C27 69.0(6)
C8 Fe1 C9 40.40(13)
C7 Fe1 C6 40.91(13)
C7 Fe1 C23 108.9(5)
C7 Fe1 C5 68.31(13)
C7 Fe1 C24 142.6(5)
C7 Fe1 C9 68.02(13)
C7 Fe1 C8 40.83(13)
C7 Fe1 C27 102.1(3)
C7 Fe1 C26A 114.5(5)
C27 Fe1 C6 124.7(4)
C27 Fe1 C23 40.8(4)
C27 Fe1 C5 165.3(4)
C27 Fe1 C9 148.1(4)
C27 Fe1 C8 112.3(3)
C25 Fe1 C6 149.1(4)
C25 Fe1 C23 68.4(6)
C25 Fe1 C5 121.7(4)
C25 Fe1 C24 40.9(4)
C25 Fe1 C9 116.4(3)
C25 Fe1 C8 136.0(4)
C25 Fe1 C7 169.3(4)
C25 Fe1 C27 68.9(4)
C26 Fe1 C6 164.7(4)
C26 Fe1 C23 68.5(5)
C26 Fe1 C5 154.0(4)
C26 Fe1 C24 69.2(6)
C26 Fe1 C9 121.0(4)
C26 Fe1 C8 109.5(3)
C26 Fe1 C7 128.1(4)
C26 Fe1 C27 40.7(3)
C26 Fe1 C25 41.2(3)
C26A Fe1 C9 138.5(4)
C26A Fe1 C8 112.6(3)
C27A Fe1 C6 111.4(5)
C27A Fe1 C5 140.8(5)
C27A Fe1 C9 178.0(6)
C27A Fe1 C8 137.6(6)
C27A Fe1 C7 110.4(6)
C27A Fe1 C26A 40.5(4)
C15 O16 H16 99.1
C11 N10 C14 117.5(3)
C11 N10 C2 112.4(3)
C11 N10 C2A 102.7(6)
C14 N10 C2 116.5(3)
C14 N10 C2A 132.7(6)
Fe1 C6 H6 126.4
C5 C6 Fe1 69.61(19)
C5 C6 H6 126.7
C7 C6 Fe1 68.90(19)
C7 C6 H6 126.7
C7 C6 C5 106.6(3)
Fe1 C23 H23 127.9
C24 C23 Fe1 68.7(11)
C24 C23 H23 125.9
C24 C23 C27 108.1(15)
C27 C23 Fe1 69.1(7)
C27 C23 H23 125.9
C6 C5 Fe1 69.51(18)
C6 C5 C4 139.0(4)
C6 C5 C4A 141.9(7)
C9 C5 Fe1 70.62(18)
C9 C5 C6 108.7(3)
C9 C5 C4 112.3(4)
C9 C5 C4A 105.1(6)
C4 C5 Fe1 122.8(3)
C4A C5 Fe1 140.4(6)
Fe1 C24 H24 125.5
C23 C24 Fe1 70.7(11)
C23 C24 H24 126.0
C25 C24 Fe1 69.3(9)
C25 C24 C23 107.9(15)
C25 C24 H24 126.0
C5 C9 Fe1 69.07(18)
C5 C9 C8 108.4(3)
C5 C9 C2 107.6(3)
C5 C9 C2A 117.5(6)
C8 C9 Fe1 69.50(17)
C8 C9 C2 143.7(4)
C8 C9 C2A 130.2(6)
C2 C9 Fe1 129.4(3)
C2A C9 Fe1 144.2(6)
C22 C17 C18 117.4(3)
C22 C17 C14 120.9(3)
C18 C17 C14 121.6(3)
Fe1 C8 H8 126.5
C9 C8 Fe1 70.10(16)
C9 C8 H8 126.5
C9 C8 C7 106.9(3)
C7 C8 Fe1 68.42(17)
C7 C8 H8 126.5
C21 C20 H20 120.3
C19 C20 H20 120.3
C19 C20 C21 119.4(4)
C20 C21 H21 119.8
C20 C21 C22 120.5(3)
C22 C21 H21 119.8
Fe1 C7 H7 125.3
C6 C7 Fe1 70.19(17)
C6 C7 C8 109.3(3)
C6 C7 H7 125.3
C8 C7 Fe1 70.75(18)
C8 C7 H7 125.3
N10 C11 H11A 112.3
N10 C11 H11B 112.3
N10 C11 H11C 108.6
N10 C11 H11D 108.6
N10 C11 C12 97.5(3)
N10 C11 C12A 114.5(5)
H11A C11 H11B 109.9
H11C C11 H11D 107.6
C12 C11 H11A 112.3
C12 C11 H11B 112.3
C12A C11 H11C 108.6
C12A C11 H11D 108.6
C17 C22 H22 119.4
C21 C22 C17 121.1(3)
C21 C22 H22 119.4
C17 C18 H18 119.2
C19 C18 C17 121.6(3)
C19 C18 H18 119.2
O16 C15 H15A 109.3
O16 C15 H15B 109.3
O16 C15 C14 111.5(3)
H15A C15 H15B 108.0
C14 C15 H15A 109.3
C14 C15 H15B 109.3
N10 C14 C17 117.4(3)
N10 C14 C15 107.7(3)
N10 C14 H14 106.9
C17 C14 C15 110.6(3)
C17 C14 H14 106.9
C15 C14 H14 106.9
C20 C19 C18 120.0(4)
C20 C19 H19 120.0
C18 C19 H19 120.0
N10 C2 C9 112.9(5)
N10 C2 C13 100.0(4)
N10 C2 C3 122.8(5)
C9 C2 C13 108.7(4)
C9 C2 C3 102.1(4)
C13 C2 C3 109.9(5)
Fe1 C27 H27 127.0
C23 C27 Fe1 70.1(8)
C23 C27 H27 126.4
C26 C27 Fe1 68.1(5)
C26 C27 C23 107.2(10)
C26 C27 H27 126.4
C5 C4 H4A 111.6
C5 C4 H4B 111.6
C5 C4 C3 101.1(4)
H4A C4 H4B 109.4
C3 C4 H4A 111.6
C3 C4 H4B 111.6
Fe1 C25 H25 127.0
C24 C25 Fe1 69.8(10)
C24 C25 H25 126.1
C24 C25 C26 107.7(11)
C26 C25 Fe1 68.6(5)
C26 C25 H25 126.1
C11 C12 H12A 111.4
C11 C12 H12B 111.4
H12A C12 H12B 109.3
C13 C12 C11 101.8(4)
C13 C12 H12A 111.4
C13 C12 H12B 111.4
C2 C13 H13A 110.9
C2 C13 H13B 110.9
C12 C13 C2 104.5(4)
C12 C13 H13A 110.9
C12 C13 H13B 110.9
H13A C13 H13B 108.9
C2 C3 H3A 110.8
C2 C3 H3B 110.8
C4 C3 C2 104.7(4)
C4 C3 H3A 110.8
C4 C3 H3B 110.8
H3A C3 H3B 108.9
Fe1 C26 H26 124.8
C27 C26 Fe1 71.2(5)
C27 C26 C25 109.0(9)
C27 C26 H26 125.5
C25 C26 Fe1 70.1(6)
C25 C26 H26 125.5
C11 C12A H12C 112.0
C11 C12A H12D 112.0
H12C C12A H12D 109.7
C13A C12A C11 98.7(9)
C13A C12A H12C 112.0
C13A C12A H12D 112.0
C12A C13A H13C 110.6
C12A C13A H13D 110.6
C12A C13A C2A 105.9(10)
H13C C13A H13D 108.7
C2A C13A H13C 110.6
C2A C13A H13D 110.6
C5 C4A H4AA 111.3
C5 C4A H4AB 111.3
C5 C4A C3A 102.5(10)
H4AA C4A H4AB 109.2
C3A C4A H4AA 111.3
C3A C4A H4AB 111.3
C4A C3A H3AA 110.2
C4A C3A H3AB 110.2
H3AA C3A H3AB 108.5
C2A C3A C4A 107.7(10)
C2A C3A H3AA 110.2
C2A C3A H3AB 110.2
N10 C2A C9 116.5(10)
N10 C2A C13A 107.5(9)
N10 C2A C3A 111.2(10)
C9 C2A C13A 113.1(10)
C9 C2A C3A 95.9(9)
C3A C2A C13A 112.3(12)
Fe1 C23A H23A 126.2
C24A C23A Fe1 71.4(13)
C24A C23A H23A 126.0
C27A C23A Fe1 68.0(14)
C27A C23A H23A 126.0
C27A C23A C24A 108(2)
Fe1 C24A H24A 126.1
C23A C24A Fe1 68.8(14)
C23A C24A H24A 126.1
C25A C24A Fe1 70.7(8)
C25A C24A C23A 107.8(17)
C25A C24A H24A 126.1
Fe1 C25A H25A 127.3
C24A C25A Fe1 70.2(9)
C24A C25A H25A 126.1
C26A C25A Fe1 67.9(6)
C26A C25A C24A 107.8(12)
C26A C25A H25A 126.1
Fe1 C26A H26A 124.8
C25A C26A Fe1 72.6(7)
C25A C26A H26A 125.5
C25A C26A C27A 109.0(12)
C27A C26A Fe1 68.7(9)
C27A C26A H26A 125.5
Fe1 C27A H27A 123.0
C23A C27A Fe1 71.5(15)
C23A C27A H27A 126.3
C26A C27A Fe1 70.8(9)
C26A C27A C23A 107.3(17)
C26A C27A H27A 126.3

loop_
_geom_bond_atom_site_label_1
_geom_bond_atom_site_label_2
_geom_bond_distance
Fe1 C6 2.046(3)
Fe1 C23 2.057(16)
Fe1 C5 2.047(3)
Fe1 C24 2.03(2)
Fe1 C9 2.068(3)
Fe1 C8 2.060(3)
Fe1 C7 2.029(3)
Fe1 C27 2.043(10)
Fe1 C25 2.023(11)
Fe1 C26 2.003(8)
Fe1 C26A 2.052(11)
Fe1 C27A 2.02(2)
O16 H16 0.8766
O16 C15 1.416(4)
N10 C11 1.461(4)
N10 C14 1.463(4)
N10 C2 1.504(7)
N10 C2A 1.483(14)
C6 H6 0.9300
C6 C5 1.430(5)
C6 C7 1.424(5)
C23 H23 0.9300
C23 C24 1.418(14)
C23 C27 1.431(12)
C5 C9 1.418(5)
C5 C4 1.529(7)
C5 C4A 1.476(14)
C24 H24 0.9300
C24 C25 1.417(13)
C9 C8 1.426(4)
C9 C2 1.526(7)
C9 C2A 1.487(15)
C17 C22 1.390(4)
C17 C18 1.396(5)
C17 C14 1.524(5)
C8 H8 0.9300
C8 C7 1.427(5)
C20 H20 0.9300
C20 C21 1.383(6)
C20 C19 1.380(5)
C21 H21 0.9300
C21 C22 1.388(5)
C7 H7 0.9300
C11 H11A 0.9700
C11 H11B 0.9700
C11 H11C 0.9700
C11 H11D 0.9700
C11 C12 1.525(6)
C11 C12A 1.557(12)
C22 H22 0.9300
C18 H18 0.9300
C18 C19 1.387(5)
C15 H15A 0.9700
C15 H15B 0.9700
C15 C14 1.548(4)
C14 H14 0.9800
C19 H19 0.9300
C2 C13 1.556(7)
C2 C3 1.559(7)
C27 H27 0.9300
C27 C26 1.408(11)
C4 H4A 0.9700
C4 H4B 0.9700
C4 C3 1.557(8)
C25 H25 0.9300
C25 C26 1.417(10)
C12 H12A 0.9700
C12 H12B 0.9700
C12 C13 1.515(8)
C13 H13A 0.9700
C13 H13B 0.9700
C3 H3A 0.9700
C3 H3B 0.9700
C26 H26 0.9300
C12A H12C 0.9700
C12A H12D 0.9700
C12A C13A 1.520(15)
C13A H13C 0.9700
C13A H13D 0.9700
C13A C2A 1.533(15)
C4A H4AA 0.9700
C4A H4AB 0.9700
C4A C3A 1.564(15)
C3A H3AA 0.9700
C3A H3AB 0.9700
C3A C2A 1.523(15)
C23A H23A 0.9300
C23A C24A 1.423(16)
C23A C27A 1.418(16)
C24A H24A 0.9300
C24A C25A 1.414(13)
C25A H25A 0.9300
C25A C26A 1.409(12)
C26A H26A 0.9300
C26A C27A 1.412(14)
C27A H27A 0.9300

loop_
_geom_torsion_atom_site_label_1
_geom_torsion_atom_site_label_2
_geom_torsion_atom_site_label_3
_geom_torsion_atom_site_label_4
_geom_torsion
Fe1 C6 C5 C9 60.0(2)
Fe1 C6 C5 C4 -116.8(5)
Fe1 C6 C5 C4A -149.0(10)
Fe1 C6 C7 C8 -60.1(2)
Fe1 C23 C24 C25 -59.6(14)
Fe1 C23 C27 C26 58.2(7)
Fe1 C5 C9 C8 58.5(2)
Fe1 C5 C9 C2 -126.3(3)
Fe1 C5 C9 C2A -141.3(6)
Fe1 C5 C4 C3 66.5(5)
Fe1 C5 C4A C3A 59.9(12)
Fe1 C24 C25 C26 -58.3(9)
Fe1 C9 C8 C7 58.7(2)
Fe1 C9 C2 N10 83.3(5)
Fe1 C9 C2 C13 -166.7(3)
Fe1 C9 C2 C3 -50.6(5)
Fe1 C9 C2A N10 47.0(16)
Fe1 C9 C2A C13A 172.5(7)
Fe1 C9 C2A C3A -70.2(13)
Fe1 C8 C7 C6 59.8(2)
Fe1 C27 C26 C25 60.2(7)
Fe1 C25 C26 C27 -60.9(6)
Fe1 C23A C24A C25A -60.1(12)
Fe1 C23A C27A C26A 62.2(14)
Fe1 C24A C25A C26A -57.6(8)
Fe1 C25A C26A C27A -59.2(11)
Fe1 C26A C27A C23A -62.6(18)
O16 C15 C14 N10 -51.8(4)
O16 C15 C14 C17 178.7(3)
N10 C11 C12 C13 47.4(5)
N10 C11 C12A C13A -16.0(11)
N10 C2 C13 C12 18.4(6)
N10 C2 C3 C4 -162.8(5)
C6 C5 C9 Fe1 -59.3(2)
C6 C5 C9 C8 -0.8(3)
C6 C5 C9 C2 174.4(3)
C6 C5 C9 C2A 159.4(6)
C6 C5 C4 C3 162.5(4)
C6 C5 C4A C3A -169.5(7)
C23 C24 C25 Fe1 60.5(15)
C23 C24 C25 C26 2(2)
C23 C27 C26 Fe1 -59.4(8)
C23 C27 C26 C25 0.8(12)
C5 C6 C7 Fe1 59.7(2)
C5 C6 C7 C8 -0.5(3)
C5 C9 C8 Fe1 -58.2(2)
C5 C9 C8 C7 0.5(3)
C5 C9 C2 N10 160.3(4)
C5 C9 C2 C13 -89.7(4)
C5 C9 C2 C3 26.5(5)
C5 C9 C2A N10 139.0(8)
C5 C9 C2A C13A -95.6(10)
C5 C9 C2A C3A 21.8(10)
C5 C4 C3 C2 29.9(5)
C5 C4A C3A C2A 32.7(12)
C24 C23 C27 Fe1 -57.7(14)
C24 C23 C27 C26 0.5(17)
C24 C25 C26 Fe1 59.0(12)
C24 C25 C26 C27 -1.8(15)
C9 C5 C4 C3 -14.1(5)
C9 C5 C4A C3A -17.8(9)
C9 C8 C7 Fe1 -59.8(2)
C9 C8 C7 C6 0.0(3)
C9 C2 C13 C12 -100.1(6)
C9 C2 C3 C4 -35.0(5)
C17 C18 C19 C20 1.7(6)
C8 C9 C2 N10 -27.4(8)
C8 C9 C2 C13 82.6(7)
C8 C9 C2 C3 -161.3(5)
C8 C9 C2A N10 -65.9(12)
C8 C9 C2A C13A 59.5(14)
C8 C9 C2A C3A 176.9(6)
C20 C21 C22 C17 -0.6(5)
C21 C20 C19 C18 -0.4(6)
C7 C6 C5 Fe1 -59.2(2)
C7 C6 C5 C9 0.8(3)
C7 C6 C5 C4 -176.0(5)
C7 C6 C5 C4A 151.8(10)
C11 N10 C14 C17 46.4(4)
C11 N10 C14 C15 -79.1(3)
C11 N10 C2 C9 128.2(4)
C11 N10 C2 C13 12.9(5)
C11 N10 C2 C3 -108.8(5)
C11 N10 C2A C9 150.7(8)
C11 N10 C2A C13A 22.5(11)
C11 N10 C2A C3A -100.8(9)
C11 C12 C13 C2 -42.0(6)
C11 C12A C13A C2A 28.5(13)
C22 C17 C18 C19 -2.4(5)
C22 C17 C14 N10 109.8(3)
C22 C17 C14 C15 -126.1(3)
C18 C17 C22 C21 1.8(5)
C18 C17 C14 N10 -73.5(4)
C18 C17 C14 C15 50.6(4)
C14 N10 C11 C12 -177.5(3)
C14 N10 C11 C12A -158.1(6)
C14 N10 C2 C9 -91.9(5)
C14 N10 C2 C13 152.8(4)
C14 N10 C2 C3 31.1(7)
C14 N10 C2A C9 -60.8(13)
C14 N10 C2A C13A 171.0(6)
C14 N10 C2A C3A 47.7(14)
C14 C17 C22 C21 178.6(3)
C14 C17 C18 C19 -179.2(3)
C19 C20 C21 C22 -0.2(5)
C2 N10 C11 C12 -38.0(5)
C2 N10 C14 C17 -91.4(5)
C2 N10 C14 C15 143.1(4)
C2 C9 C8 Fe1 129.5(6)
C2 C9 C8 C7 -171.8(5)
C27 C23 C24 Fe1 57.9(11)
C27 C23 C24 C25 -2(2)
C4 C5 C9 Fe1 118.4(3)
C4 C5 C9 C8 176.9(4)
C4 C5 C9 C2 -7.9(4)
C13 C2 C3 C4 80.2(6)
C3 C2 C13 C12 148.9(5)
C12A C13A C2A N10 -34.1(14)
C12A C13A C2A C9 -164.2(11)
C12A C13A C2A C3A 88.5(14)
C4A C5 C9 Fe1 138.7(7)
C4A C5 C9 C8 -162.8(7)
C4A C5 C9 C2A -2.6(9)
C4A C3A C2A N10 -152.9(10)
C4A C3A C2A C9 -31.5(11)
C4A C3A C2A C13A 86.5(12)
C2A N10 C11 C12A -3.8(9)
C2A N10 C14 C17 -98.6(9)
C2A N10 C14 C15 135.9(9)
C2A C9 C8 Fe1 144.9(8)
C2A C9 C8 C7 -156.3(8)
C23A C24A C25A Fe1 58.9(16)
C23A C24A C25A C26A 1(2)
C24A C23A C27A Fe1 -60.4(18)
C24A C23A C27A C26A 2(3)
C24A C25A C26A Fe1 59.0(9)
C24A C25A C26A C27A -0.2(15)
C25A C26A C27A Fe1 61.7(9)
C25A C26A C27A C23A -1(2)
C27A C23A C24A Fe1 58.3(19)
C27A C23A C24A C25A -2(3)
